data_7040082
loop_
_publ_author_name
'Chu, Terry'
'Belding, Lee'
'Poddutoori, Prashanth K.'
'van der Est, Art'
'Dudding, Travis'
'Korobkov, Ilia'
'Nikonov, Georgii I.'

_publ_section_title
;
 Unique molecular geometries of reduced 4- and 5-coordinate zinc complexes
 stabilised by diiminopyridine ligand.
;
_journal_issue 34
_journal_name_full 'Dalton transactions (Cambridge, England : 2003)'
_journal_page_first 13440
_journal_page_last 13448
_journal_paper_doi 10.1039/c6dt02001a
_journal_volume 45
_journal_year 2016
_chemical_formula_sum 'C100.3 H133.2 N14 Zn2'
_chemical_formula_weight 1665.74
_chemical_properties_physical Air-sensitive,Moisture-sensitive,Oxygen-sensitive
_space_group_crystal_system triclinic
_space_group_IT_number 2
_space_group_name_Hall '-P 1'
_space_group_name_H-M_alt 'P -1'
_symmetry_space_group_name_Hall '-P 1'
_symmetry_space_group_name_H-M 'P -1'
_atom_sites_solution_hydrogens geom
_audit_creation_method SHELXL-2014/7
_audit_update_record
;
2016-04-28 deposited with the CCDC.
2016-06-06 downloaded from the CCDC.
;
_cell_angle_alpha 90.5750(17)
_cell_angle_beta 109.8856(15)
_cell_angle_gamma 97.8222(16)
_cell_formula_units_Z 2
_cell_length_a 14.5172(4)
_cell_length_b 18.2605(5)
_cell_length_c 19.9983(5)
_cell_measurement_reflns_used 9079
_cell_measurement_temperature 200(2)
_cell_measurement_theta_max 24.51
_cell_measurement_theta_min 2.41
_cell_volume 4929.9(2)
_computing_cell_refinement 'APEX II, Bruker (2012)'
_computing_data_collection 'APEX II, Bruker (2012)'
_computing_data_reduction 'XPREP, Bruker (2012)'
_computing_molecular_graphics 'SHELXTL, Bruker (2015)'
_computing_publication_material 'SHELXTL, Bruker (2015)'
_computing_structure_refinement 'SHELXL-2014/7 (Sheldrick, 2014)'
_computing_structure_solution 'SHELXL-2014/7 (Sheldrick, 2014)'
_diffrn_ambient_temperature 200(2)
_diffrn_measured_fraction_theta_full 0.996
_diffrn_measured_fraction_theta_max 0.934
_diffrn_measurement_device_type 'Bruker APEX-II CCD'
_diffrn_measurement_method '\f and \w scans'
_diffrn_radiation_type MoK\a
_diffrn_radiation_wavelength 0.71073
_diffrn_reflns_av_R_equivalents 0.0482
_diffrn_reflns_av_unetI/netI 0.0869
_diffrn_reflns_Laue_measured_fraction_full 0.996
_diffrn_reflns_Laue_measured_fraction_max 0.934
_diffrn_reflns_limit_h_max 19
_diffrn_reflns_limit_h_min -20
_diffrn_reflns_limit_k_max 25
_diffrn_reflns_limit_k_min -25
_diffrn_reflns_limit_l_max 28
_diffrn_reflns_limit_l_min 0
_diffrn_reflns_number 40318
_diffrn_reflns_point_group_measured_fraction_full 0.996
_diffrn_reflns_point_group_measured_fraction_max 0.934
_diffrn_reflns_theta_full 25.242
_diffrn_reflns_theta_max 30.555
_diffrn_reflns_theta_min 1.988
_diffrn_source 'sealed X-ray tube'
_exptl_absorpt_coefficient_mu 0.537
_exptl_absorpt_correction_T_max 0.746068
_exptl_absorpt_correction_T_min 0.651904
_exptl_absorpt_correction_type multi-scan
_exptl_absorpt_process_details 'SADABS, Bruker (2003)'
_exptl_crystal_colour purple
_exptl_crystal_density_diffrn 1.122
_exptl_crystal_description block
_exptl_crystal_F_000 1786
_exptl_crystal_size_max 0.240
_exptl_crystal_size_mid 0.210
_exptl_crystal_size_min 0.210
_refine_diff_density_max 0.729
_refine_diff_density_min -1.013
_refine_diff_density_rms 0.073
_refine_ls_extinction_method none
_refine_ls_goodness_of_fit_ref 1.028
_refine_ls_hydrogen_treatment constr
_refine_ls_matrix_type full
_refine_ls_number_parameters 1109
_refine_ls_number_reflns 27446
_refine_ls_number_restraints 85
_refine_ls_restrained_S_all 1.028
_refine_ls_R_factor_all 0.1519
_refine_ls_R_factor_gt 0.0697
_refine_ls_shift/su_max 0.001
_refine_ls_shift/su_mean 0.000
_refine_ls_structure_factor_coef Fsqd
_refine_ls_weighting_details 'w=1/[\s^2^(Fo^2^)+(0.0952P)^2^] where P=(Fo^2^+2Fc^2^)/3'
_refine_ls_weighting_scheme calc
_refine_ls_wR_factor_gt 0.1636
_refine_ls_wR_factor_ref 0.1996
_reflns_Friedel_coverage 0.000
_reflns_number_gt 13867
_reflns_number_total 27446
_reflns_threshold_expression 'I > 2\s(I)'
_cod_data_source_file c6dt02001a2.cif
_cod_data_source_block gn057_5
_cod_depositor_comments 'Adding full bibliography for 7040079--7040082.cif.'
_cod_original_cell_volume 4929.8(2)
_cod_original_formula_sum 'C100.30 H133.20 N14 Zn2'
_cod_database_code 7040082
_shelx_shelxl_version_number 2014/7
_shelx_space_group_comment
; 
The symmetry employed for this shelxl refinement is uniquely defined 
by the following loop, which should always be used as a source of 
symmetry information in preference to the above space-group names. 
They are only intended as comments. 
;
_shelx_estimated_absorpt_t_min 0.882
_shelx_estimated_absorpt_t_max 0.896

loop_
_space_group_symop_operation_xyz
'x, y, z'
'-x, -y, -z'

loop_
_atom_site_label
_atom_site_type_symbol
_atom_site_fract_x
_atom_site_fract_y
_atom_site_fract_z
_atom_site_U_iso_or_equiv
_atom_site_adp_type
_atom_site_occupancy
_atom_site_site_symmetry_order
_atom_site_calc_flag
_atom_site_refinement_flags_posn
_atom_site_refinement_flags_adp
_atom_site_refinement_flags_occupancy
_atom_site_disorder_assembly
_atom_site_disorder_group
Zn1 Zn 0.22230(3) 0.44609(2) 0.26196(2) 0.04827(12) Uani 1 1 d . . . . .
N1 N 0.13382(19) 0.35034(14) 0.24524(13) 0.0414(6) Uani 1 1 d . . . . .
N2 N 0.10163(19) 0.44765(14) 0.33172(13) 0.0427(6) Uani 1 1 d . . . . .
N3 N 0.30382(19) 0.38654(14) 0.22413(14) 0.0469(7) Uani 1 1 d . . . . .
N4 N 0.1364(2) 0.50901(15) 0.18085(13) 0.0466(7) Uani 1 1 d . . . . .
N5 N 0.31161(19) 0.53837(14) 0.32268(13) 0.0406(6) Uani 1 1 d . . . . .
N6 N -0.0470(3) 0.6165(2) 0.01510(16) 0.0731(10) Uani 1 1 d . . . . .
N7 N 0.4762(2) 0.74396(14) 0.41210(15) 0.0500(7) Uani 1 1 d . . . . .
C1 C -0.0366(3) 0.3652(2) 0.3482(2) 0.0722(12) Uani 1 1 d . . . . .
H1A H -0.0732 0.3161 0.3287 0.108 Uiso 1 1 calc R U . . .
H1B H -0.0055 0.3645 0.4000 0.108 Uiso 1 1 calc R U . . .
H1C H -0.0824 0.4018 0.3371 0.108 Uiso 1 1 calc R U . . .
C2 C 0.0413(2) 0.38541(18) 0.31598(17) 0.0453(8) Uani 1 1 d . . . . .
C3 C 0.0541(2) 0.33212(17) 0.26494(17) 0.0440(8) Uani 1 1 d . . . . .
C4 C -0.0115(3) 0.2681(2) 0.2396(2) 0.0577(9) Uani 1 1 d . . . . .
H4A H -0.0673 0.2567 0.2543 0.069 Uiso 1 1 calc R U . . .
C5 C 0.0061(3) 0.21911(19) 0.19082(19) 0.0585(10) Uani 1 1 d . . . . .
H5A H -0.0403 0.1760 0.1703 0.070 Uiso 1 1 calc R U . . .
C6 C 0.0887(2) 0.23416(17) 0.17395(16) 0.0459(8) Uani 1 1 d . . . . .
H6A H 0.1006 0.2010 0.1419 0.055 Uiso 1 1 calc R U . . .
C7 C 0.1588(2) 0.29904(16) 0.20339(15) 0.0398(7) Uani 1 1 d . . . . .
C8 C 0.2498(2) 0.31751(16) 0.19553(15) 0.0412(7) Uani 1 1 d . . . . .
C9 C 0.2893(3) 0.2682(2) 0.15602(19) 0.0573(9) Uani 1 1 d . . . . .
H9A H 0.3546 0.2917 0.1568 0.086 Uiso 1 1 calc R U . . .
H9B H 0.2954 0.2209 0.1786 0.086 Uiso 1 1 calc R U . . .
H9C H 0.2441 0.2596 0.1066 0.086 Uiso 1 1 calc R U . . .
C10 C 0.0954(2) 0.50044(17) 0.38202(18) 0.0467(8) Uani 1 1 d . . . . .
C11 C 0.1658(3) 0.50685(19) 0.45063(18) 0.0528(9) Uani 1 1 d . . . . .
C12 C 0.1630(3) 0.5622(2) 0.4989(2) 0.0686(11) Uani 1 1 d . . . . .
H12A H 0.2090 0.5664 0.5463 0.082 Uiso 1 1 calc R U . . .
C13 C 0.0949(4) 0.6101(2) 0.4788(2) 0.0720(12) Uani 1 1 d . . . . .
H13A H 0.0950 0.6479 0.5119 0.086 Uiso 1 1 calc R U . . .
C14 C 0.0262(3) 0.6038(2) 0.4109(2) 0.0653(10) Uani 1 1 d . . . . .
H14A H -0.0208 0.6373 0.3975 0.078 Uiso 1 1 calc R U . . .
C15 C 0.0248(3) 0.5485(2) 0.3611(2) 0.0566(9) Uani 1 1 d . . . . .
C16 C 0.2420(3) 0.4555(2) 0.47265(19) 0.0587(9) Uani 1 1 d . . . . .
H16A H 0.2431 0.4307 0.4281 0.070 Uiso 1 1 calc R U . . .
C17 C 0.2122(4) 0.3951(3) 0.5161(3) 0.1087(18) Uani 1 1 d . . . . .
H17A H 0.2626 0.3621 0.5300 0.163 Uiso 1 1 calc R U . . .
H17B H 0.2064 0.4175 0.5589 0.163 Uiso 1 1 calc R U . . .
H17C H 0.1483 0.3665 0.4874 0.163 Uiso 1 1 calc R U . . .
C18 C 0.3458(3) 0.4956(2) 0.5116(2) 0.0740(12) Uani 1 1 d . . . . .
H18A H 0.3923 0.4596 0.5246 0.111 Uiso 1 1 calc R U . . .
H18B H 0.3652 0.5310 0.4805 0.111 Uiso 1 1 calc R U . . .
H18C H 0.3470 0.5222 0.5548 0.111 Uiso 1 1 calc R U . . .
C19 C -0.0505(3) 0.5447(2) 0.2861(2) 0.0663(11) Uani 1 1 d . . . . .
H19A H -0.0431 0.5007 0.2593 0.080 Uiso 1 1 calc R U . . .
C20 C -0.1562(3) 0.5339(3) 0.2875(3) 0.1120(19) Uani 1 1 d . . . . .
H20A H -0.1666 0.4897 0.3130 0.168 Uiso 1 1 calc R U . . .
H20B H -0.1663 0.5773 0.3118 0.168 Uiso 1 1 calc R U . . .
H20C H -0.2035 0.5277 0.2386 0.168 Uiso 1 1 calc R U . . .
C21 C -0.0331(3) 0.6128(2) 0.2469(2) 0.0776(12) Uani 1 1 d . . . . .
H21A H -0.0829 0.6084 0.1989 0.116 Uiso 1 1 calc R U . . .
H21B H -0.0382 0.6569 0.2730 0.116 Uiso 1 1 calc R U . . .
H21C H 0.0332 0.6172 0.2435 0.116 Uiso 1 1 calc R U . . .
C22 C 0.4076(2) 0.39391(16) 0.24458(17) 0.0425(7) Uani 1 1 d . . . . .
C23 C 0.4633(2) 0.35812(17) 0.30426(17) 0.0439(7) Uani 1 1 d . . . . .
C24 C 0.5659(2) 0.3697(2) 0.32534(19) 0.0525(8) Uani 1 1 d . . . . .
H24A H 0.6031 0.3454 0.3652 0.063 Uiso 1 1 calc R U . . .
C25 C 0.6147(3) 0.4146(2) 0.2907(2) 0.0589(9) Uani 1 1 d . . . . .
H25A H 0.6850 0.4216 0.3062 0.071 Uiso 1 1 calc R U . . .
C26 C 0.5612(3) 0.4503(2) 0.23237(19) 0.0598(10) Uani 1 1 d . . . . .
H26A H 0.5953 0.4820 0.2083 0.072 Uiso 1 1 calc R U . . .
C27 C 0.4576(3) 0.44012(18) 0.20859(17) 0.0487(8) Uani 1 1 d . . . . .
C28 C 0.4122(2) 0.31147(19) 0.34838(18) 0.0482(8) Uani 1 1 d . . . . .
H28A H 0.3406 0.2986 0.3186 0.058 Uiso 1 1 calc R U . . .
C29 C 0.4181(4) 0.3560(2) 0.4140(2) 0.0813(13) Uani 1 1 d . . . . .
H29A H 0.3915 0.4023 0.4000 0.122 Uiso 1 1 calc R U . . .
H29B H 0.3793 0.3274 0.4391 0.122 Uiso 1 1 calc R U . . .
H29C H 0.4873 0.3674 0.4455 0.122 Uiso 1 1 calc R U . . .
C30 C 0.4533(3) 0.2390(2) 0.3686(3) 0.0812(13) Uani 1 1 d . . . . .
H30A H 0.4489 0.2108 0.3254 0.122 Uiso 1 1 calc R U . . .
H30B H 0.5227 0.2498 0.3999 0.122 Uiso 1 1 calc R U . . .
H30C H 0.4146 0.2098 0.3935 0.122 Uiso 1 1 calc R U . . .
C31 C 0.4004(3) 0.4789(2) 0.14385(19) 0.0622(10) Uani 1 1 d . . . . .
H31A H 0.3283 0.4656 0.1364 0.075 Uiso 1 1 calc R U . . .
C32 C 0.4260(4) 0.5628(2) 0.1567(3) 0.0873(15) Uani 1 1 d . . . . .
H32A H 0.3883 0.5864 0.1143 0.131 Uiso 1 1 calc R U . . .
H32B H 0.4092 0.5784 0.1976 0.131 Uiso 1 1 calc R U . . .
H32C H 0.4971 0.5775 0.1665 0.131 Uiso 1 1 calc R U . . .
C33 C 0.4162(4) 0.4530(3) 0.0761(2) 0.0974(16) Uani 1 1 d . . . . .
H33A H 0.3783 0.4793 0.0358 0.146 Uiso 1 1 calc R U . . .
H33B H 0.4868 0.4636 0.0824 0.146 Uiso 1 1 calc R U . . .
H33C H 0.3938 0.3996 0.0668 0.146 Uiso 1 1 calc R U . . .
C34 C 0.1686(3) 0.57372(18) 0.16012(17) 0.0507(8) Uani 1 1 d . . . . .
H34A H 0.2354 0.5953 0.1844 0.061 Uiso 1 1 calc R U . . .
C35 C 0.1116(3) 0.6112(2) 0.10602(19) 0.0581(9) Uani 1 1 d . . . . .
H35A H 0.1392 0.6574 0.0943 0.070 Uiso 1 1 calc R U . . .
C36 C 0.0132(3) 0.5819(2) 0.06822(17) 0.0567(9) Uani 1 1 d . . . . .
C37 C -0.0205(3) 0.5130(2) 0.08926(18) 0.0560(9) Uani 1 1 d . . . . .
H37A H -0.0866 0.4896 0.0656 0.067 Uiso 1 1 calc R U . . .
C38 C 0.0418(2) 0.47993(19) 0.14380(17) 0.0498(8) Uani 1 1 d . . . . .
H38A H 0.0170 0.4333 0.1565 0.060 Uiso 1 1 calc R U . . .
C39 C -0.1480(3) 0.5826(3) -0.0239(2) 0.0805(14) Uani 1 1 d . . . . .
H39A H -0.1802 0.6155 -0.0602 0.121 Uiso 1 1 calc R U . . .
H39B H -0.1474 0.5351 -0.0470 0.121 Uiso 1 1 calc R U . . .
H39C H -0.1846 0.5742 0.0091 0.121 Uiso 1 1 calc R U . . .
C40 C -0.0108(4) 0.6875(3) -0.0054(2) 0.0992(17) Uani 1 1 d . . . . .
H40A H -0.0640 0.7043 -0.0445 0.149 Uiso 1 1 calc R U . . .
H40B H 0.0107 0.7236 0.0354 0.149 Uiso 1 1 calc R U . . .
H40C H 0.0452 0.6825 -0.0211 0.149 Uiso 1 1 calc R U . . .
C41 C 0.2703(2) 0.59475(18) 0.33773(17) 0.0459(8) Uani 1 1 d . . . . .
H41A H 0.2005 0.5870 0.3265 0.055 Uiso 1 1 calc R U . . .
C42 C 0.3208(2) 0.66289(17) 0.36814(16) 0.0449(7) Uani 1 1 d . . . . .
H42A H 0.2864 0.6997 0.3784 0.054 Uiso 1 1 calc R U . . .
C43 C 0.4236(2) 0.67758(16) 0.38392(15) 0.0409(7) Uani 1 1 d . . . . .
C44 C 0.4670(2) 0.61857(17) 0.36830(15) 0.0432(7) Uani 1 1 d . . . . .
H44A H 0.5365 0.6247 0.3780 0.052 Uiso 1 1 calc R U . . .
C45 C 0.4102(2) 0.55217(17) 0.33917(16) 0.0410(7) Uani 1 1 d . . . . .
H45A H 0.4427 0.5134 0.3301 0.049 Uiso 1 1 calc R U . . .
Zn2 Zn 0.29417(3) 0.03966(2) 0.73409(2) 0.04841(12) Uani 1 1 d . . . . .
N8 N 0.3997(2) 0.12179(14) 0.73900(13) 0.0447(6) Uani 1 1 d . . . . .
N9 N 0.37466(19) -0.01750(14) 0.69240(13) 0.0447(6) Uani 1 1 d . . . . .
N10 N 0.2358(2) 0.16382(15) 0.74788(13) 0.0506(7) Uani 1 1 d . . . . .
N11 N 0.1493(2) -0.01330(14) 0.70025(13) 0.0443(6) Uani 1 1 d . . . . .
N12 N 0.3180(2) 0.02015(15) 0.84231(13) 0.0485(7) Uani 1 1 d . . . . .
N13 N -0.1350(2) -0.13134(19) 0.66084(16) 0.0647(9) Uani 1 1 d . . . . .
N14 N 0.3881(3) -0.0151(2) 1.05908(16) 0.0795(11) Uani 1 1 d . . . . .
C46 C 0.4296(3) 0.8034(2) 0.4291(2) 0.0678(11) Uani 1 1 d . . . . .
H46A H 0.4798 0.8470 0.4490 0.102 Uiso 1 1 calc R U . . .
H46B H 0.3791 0.8159 0.3857 0.102 Uiso 1 1 calc R U . . .
H46C H 0.3986 0.7875 0.4641 0.102 Uiso 1 1 calc R U . . .
C47 C 0.5801(3) 0.7632(2) 0.42053(19) 0.0599(10) Uani 1 1 d . . . . .
H47A H 0.6042 0.8138 0.4420 0.090 Uiso 1 1 calc R U . . .
H47B H 0.6184 0.7287 0.4515 0.090 Uiso 1 1 calc R U . . .
H47C H 0.5878 0.7602 0.3738 0.090 Uiso 1 1 calc R U . . .
C50 C 0.5427(3) -0.0103(2) 0.68469(18) 0.0544(9) Uani 1 1 d . . . . .
H50A H 0.6018 0.0266 0.6932 0.082 Uiso 1 1 calc R U . . .
H50B H 0.5597 -0.0513 0.7156 0.082 Uiso 1 1 calc R U . . .
H50C H 0.5176 -0.0291 0.6347 0.082 Uiso 1 1 calc R U . . .
C51 C 0.4657(2) 0.02430(18) 0.70056(15) 0.0420(7) Uani 1 1 d . . . . .
C52 C 0.4811(2) 0.09748(17) 0.72707(15) 0.0402(7) Uani 1 1 d . . . . .
C53 C 0.5702(3) 0.14859(19) 0.74381(16) 0.0486(8) Uani 1 1 d . . . . .
H53A H 0.6283 0.1324 0.7410 0.058 Uiso 1 1 calc R U . . .
C54 C 0.5726(3) 0.2199(2) 0.76357(18) 0.0600(10) Uani 1 1 d . . . . .
H54A H 0.6330 0.2531 0.7759 0.072 Uiso 1 1 calc R U . . .
C55 C 0.4871(3) 0.2455(2) 0.76618(19) 0.0615(10) Uani 1 1 d . . . . .
H55A H 0.4874 0.2965 0.7760 0.074 Uiso 1 1 calc R U . . .
C56 C 0.4022(3) 0.19498(18) 0.75426(16) 0.0470(8) Uani 1 1 d . . . . .
C57 C 0.3092(3) 0.21714(19) 0.75540(17) 0.0530(9) Uani 1 1 d . . . . .
C58 C 0.3011(3) 0.2968(2) 0.7608(2) 0.0755(12) Uani 1 1 d . . . . .
H58A H 0.3651 0.3265 0.7661 0.113 Uiso 1 1 calc R U . . .
H58B H 0.2505 0.3095 0.7175 0.113 Uiso 1 1 calc R U . . .
H58C H 0.2825 0.3072 0.8023 0.113 Uiso 1 1 calc R U . . .
C59 C 0.3397(2) -0.07922(17) 0.64307(17) 0.0431(7) Uani 1 1 d . . . . .
C60 C 0.3209(2) -0.15070(18) 0.66693(18) 0.0464(8) Uani 1 1 d . . . . .
C61 C 0.2792(3) -0.21010(19) 0.6175(2) 0.0565(9) Uani 1 1 d . . . . .
H61A H 0.2661 -0.2577 0.6339 0.068 Uiso 1 1 calc R U . . .
C62 C 0.2562(3) -0.2025(2) 0.5459(2) 0.0624(10) Uani 1 1 d . . . . .
H62A H 0.2273 -0.2442 0.5130 0.075 Uiso 1 1 calc R U . . .
C63 C 0.2759(3) -0.1326(2) 0.52207(19) 0.0575(9) Uani 1 1 d . . . . .
H63A H 0.2610 -0.1272 0.4725 0.069 Uiso 1 1 calc R U . . .
C64 C 0.3169(2) -0.07059(18) 0.56900(17) 0.0477(8) Uani 1 1 d . . . . .
C65 C 0.3471(3) -0.16158(19) 0.74593(19) 0.0528(9) Uani 1 1 d . . . . .
H65A H 0.3585 -0.1115 0.7706 0.063 Uiso 1 1 calc R U . . .
C66 C 0.4433(3) -0.1943(2) 0.7757(2) 0.0705(11) Uani 1 1 d . . . . .
H66A H 0.4958 -0.1637 0.7638 0.106 Uiso 1 1 calc R U . . .
H66B H 0.4622 -0.1954 0.8275 0.106 Uiso 1 1 calc R U . . .
H66C H 0.4335 -0.2447 0.7548 0.106 Uiso 1 1 calc R U . . .
C67 C 0.2651(3) -0.2081(2) 0.7637(2) 0.0781(13) Uani 1 1 d . . . . .
H67A H 0.2860 -0.2132 0.8153 0.117 Uiso 1 1 calc R U . . .
H67B H 0.2056 -0.1839 0.7484 0.117 Uiso 1 1 calc R U . . .
H67C H 0.2504 -0.2571 0.7390 0.117 Uiso 1 1 calc R U . . .
C68 C 0.3279(3) 0.0050(2) 0.54058(17) 0.0539(9) Uani 1 1 d . . . . .
H68A H 0.3851 0.0360 0.5774 0.065 Uiso 1 1 calc R U . . .
C69 C 0.3514(4) 0.0049(3) 0.4717(2) 0.0923(15) Uani 1 1 d . . . . .
H69A H 0.3576 0.0555 0.4563 0.138 Uiso 1 1 calc R U . . .
H69B H 0.4138 -0.0145 0.4799 0.138 Uiso 1 1 calc R U . . .
H69C H 0.2979 -0.0265 0.4346 0.138 Uiso 1 1 calc R U . . .
C70 C 0.2376(3) 0.0418(2) 0.5310(2) 0.0754(12) Uani 1 1 d . . . . .
H70A H 0.2467 0.0908 0.5126 0.113 Uiso 1 1 calc R U . . .
H70B H 0.1791 0.0113 0.4973 0.113 Uiso 1 1 calc R U . . .
H70C H 0.2284 0.0473 0.5771 0.113 Uiso 1 1 calc R U . . .
C71 C 0.1411(3) 0.17988(19) 0.74457(18) 0.0531(9) Uani 1 1 d . . . . .
C72 C 0.1217(3) 0.1964(2) 0.8067(2) 0.0654(11) Uani 1 1 d . . . . .
C73 C 0.0236(4) 0.2019(3) 0.7995(2) 0.0825(13) Uani 1 1 d . . . . .
H73A H 0.0087 0.2128 0.8409 0.099 Uiso 1 1 calc R U . . .
C74 C -0.0521(3) 0.1920(3) 0.7347(3) 0.0818(13) Uani 1 1 d . . . . .
H74A H -0.1182 0.1953 0.7314 0.098 Uiso 1 1 calc R U . . .
C75 C -0.0300(3) 0.1769(2) 0.6743(2) 0.0696(11) Uani 1 1 d . . . . .
H75A H -0.0815 0.1716 0.6292 0.083 Uiso 1 1 calc R U . . .
C76 C 0.0651(3) 0.16948(19) 0.67780(18) 0.0529(9) Uani 1 1 d . . . . .
C77 C 0.2020(4) 0.2067(3) 0.8794(2) 0.0857(14) Uani 1 1 d . . . . .
H77A H 0.2663 0.2006 0.8736 0.103 Uiso 1 1 calc R U . . .
C78 C 0.1802(4) 0.1482(3) 0.9285(3) 0.113(2) Uani 1 1 d . . . . .
H78A H 0.2328 0.1557 0.9753 0.170 Uiso 1 1 calc R U . . .
H78B H 0.1165 0.1527 0.9339 0.170 Uiso 1 1 calc R U . . .
H78C H 0.1772 0.0987 0.9077 0.170 Uiso 1 1 calc R U . . .
C79 C 0.2125(4) 0.2836(3) 0.9138(3) 0.1047(18) Uani 1 1 d . . . . .
H79A H 0.2649 0.2884 0.9607 0.157 Uiso 1 1 calc R U . . .
H79B H 0.2296 0.3211 0.8836 0.157 Uiso 1 1 calc R U . . .
H79C H 0.1497 0.2908 0.9194 0.157 Uiso 1 1 calc R U . . .
C80 C 0.0876(3) 0.15127(19) 0.61135(18) 0.0550(9) Uani 1 1 d . . . . .
H80A H 0.1483 0.1265 0.6267 0.066 Uiso 1 1 calc R U . . .
C81 C 0.0052(3) 0.0973(2) 0.55851(19) 0.0698(11) Uani 1 1 d . . . . .
H81A H -0.0092 0.0530 0.5825 0.105 Uiso 1 1 calc R U . . .
H81B H -0.0545 0.1210 0.5399 0.105 Uiso 1 1 calc R U . . .
H81C H 0.0262 0.0833 0.5191 0.105 Uiso 1 1 calc R U . . .
C82 C 0.1112(4) 0.2201(2) 0.5755(2) 0.0867(14) Uani 1 1 d . . . . .
H82A H 0.1253 0.2061 0.5329 0.130 Uiso 1 1 calc R U . . .
H82B H 0.0543 0.2472 0.5617 0.130 Uiso 1 1 calc R U . . .
H82C H 0.1692 0.2517 0.6085 0.130 Uiso 1 1 calc R U . . .
C83 C 0.0903(2) 0.00202(18) 0.73630(17) 0.0476(8) Uani 1 1 d . . . . .
H83A H 0.1153 0.0410 0.7725 0.057 Uiso 1 1 calc R U . . .
C84 C -0.0024(2) -0.03419(19) 0.72469(17) 0.0495(8) Uani 1 1 d . . . . .
H84A H -0.0401 -0.0194 0.7517 0.059 Uiso 1 1 calc R U . . .
C85 C -0.0429(2) -0.09352(19) 0.67298(17) 0.0496(8) Uani 1 1 d . . . . .
C86 C 0.0185(2) -0.10988(18) 0.63559(16) 0.0477(8) Uani 1 1 d . . . . .
H86A H -0.0040 -0.1493 0.5999 0.057 Uiso 1 1 calc R U . . .
C87 C 0.1102(2) -0.06966(18) 0.64995(16) 0.0452(8) Uani 1 1 d . . . . .
H87A H 0.1491 -0.0821 0.6229 0.054 Uiso 1 1 calc R U . . .
C88 C -0.1979(3) -0.1083(3) 0.6978(2) 0.0792(13) Uani 1 1 d . . . . .
H88A H -0.2611 -0.1416 0.6826 0.119 Uiso 1 1 calc R U . . .
H88B H -0.1649 -0.1100 0.7493 0.119 Uiso 1 1 calc R U . . .
H88C H -0.2100 -0.0576 0.6864 0.119 Uiso 1 1 calc R U . . .
C89 C -0.1705(3) -0.1991(2) 0.6152(2) 0.0768(13) Uani 1 1 d . . . . .
H89A H -0.2380 -0.2183 0.6129 0.115 Uiso 1 1 calc R U . . .
H89B H -0.1705 -0.1886 0.5672 0.115 Uiso 1 1 calc R U . . .
H89C H -0.1270 -0.2360 0.6347 0.115 Uiso 1 1 calc R U . . .
C90 C 0.2826(3) -0.0421(2) 0.86557(18) 0.0539(9) Uani 1 1 d . . . . .
H90A H 0.2393 -0.0785 0.8307 0.065 Uiso 1 1 calc R U . . .
C91 C 0.3035(3) -0.0575(2) 0.93492(19) 0.0637(10) Uani 1 1 d . . . . .
H91A H 0.2771 -0.1038 0.9473 0.076 Uiso 1 1 calc R U . . .
C92 C 0.3655(3) -0.0036(2) 0.98878(17) 0.0605(10) Uani 1 1 d . . . . .
C93 C 0.4007(3) 0.0625(2) 0.96507(18) 0.0588(10) Uani 1 1 d . . . . .
H93A H 0.4410 0.1014 0.9984 0.071 Uiso 1 1 calc R U . . .
C94 C 0.3766(3) 0.0707(2) 0.89346(17) 0.0532(9) Uani 1 1 d . . . . .
H94A H 0.4034 0.1156 0.8789 0.064 Uiso 1 1 calc R U . . .
C95 C 0.3604(4) -0.0878(3) 1.0816(2) 0.1057(18) Uani 1 1 d . . . . .
H95A H 0.3822 -0.0864 1.1337 0.159 Uiso 1 1 calc R U . . .
H95B H 0.2883 -0.1016 1.0617 0.159 Uiso 1 1 calc R U . . .
H95C H 0.3921 -0.1244 1.0645 0.159 Uiso 1 1 calc R U . . .
C96 C 0.4457(4) 0.0418(3) 1.1124(2) 0.0905(15) Uani 1 1 d . . . . .
H96A H 0.4545 0.0235 1.1598 0.136 Uiso 1 1 calc R U . . .
H96B H 0.5107 0.0555 1.1076 0.136 Uiso 1 1 calc R U . . .
H96C H 0.4115 0.0852 1.1064 0.136 Uiso 1 1 calc R U . . .
C109 C 0.1064(7) -0.0396(6) 1.0100(4) 0.0822(17) Uani 0.3 1 d G . P A 1
C110 C 0.1625(7) 0.0215(5) 1.0542(5) 0.0822(17) Uani 0.3 1 d G . P A 1
H11D H 0.1759 0.0670 1.0343 0.099 Uiso 0.3 1 calc R U P A 1
C111 C 0.1989(7) 0.0161(5) 1.1276(5) 0.0822(17) Uani 0.3 1 d G . P A 1
H11E H 0.2372 0.0578 1.1578 0.099 Uiso 0.3 1 calc R U P A 1
C112 C 0.1793(7) -0.0505(6) 1.1568(4) 0.0822(17) Uani 0.3 1 d G . P A 1
H11F H 0.2042 -0.0542 1.2069 0.099 Uiso 0.3 1 calc R U P A 1
C113 C 0.1232(7) -0.1116(5) 1.1126(5) 0.0822(17) Uani 0.3 1 d G . P A 1
H11G H 0.1098 -0.1571 1.1325 0.099 Uiso 0.3 1 calc R U P A 1
C114 C 0.0868(7) -0.1061(5) 1.0392(5) 0.0822(17) Uani 0.3 1 d G . P A 1
H11H H 0.0485 -0.1479 1.0090 0.099 Uiso 0.3 1 calc R U P A 1
C115 C 0.0615(11) -0.0376(9) 0.9298(7) 0.0822(17) Uani 0.3 1 d . . P A 1
H11I H 0.0252 -0.0865 0.9094 0.123 Uiso 0.3 1 calc R U P A 1
H11J H 0.0159 -0.0009 0.9180 0.123 Uiso 0.3 1 calc R U P A 1
H11K H 0.1143 -0.0240 0.9100 0.123 Uiso 0.3 1 calc R U P A 1
C116 C -0.4030(7) 0.3098(8) 0.0173(8) 0.060(4) Uani 0.25 1 d G U P B 2
C117 C -0.3535(10) 0.3496(8) 0.0822(8) 0.084(7) Uani 0.25 1 d G U P B 2
H11A H -0.3895 0.3737 0.1053 0.101 Uiso 0.25 1 calc R U P B 2
C118 C -0.2513(10) 0.3543(8) 0.1132(6) 0.131(12) Uani 0.25 1 d G U P B 2
H11B H -0.2174 0.3815 0.1575 0.157 Uiso 0.25 1 calc R U P B 2
C119 C -0.1986(7) 0.3191(8) 0.0794(8) 0.069(5) Uani 0.25 1 d G U P B 2
H11C H -0.1287 0.3223 0.1006 0.083 Uiso 0.25 1 calc R U P B 2
C120 C -0.2481(10) 0.2793(7) 0.0145(8) 0.092(6) Uani 0.25 1 d G U P B 2
H12B H -0.2121 0.2553 -0.0086 0.111 Uiso 0.25 1 calc R U P B 2
C121 C -0.3503(11) 0.2747(7) -0.0165(6) 0.110(9) Uani 0.25 1 d G U P B 2
H12C H -0.3842 0.2474 -0.0608 0.132 Uiso 0.25 1 calc R U P B 2
C122 C -0.5089(14) 0.2882(14) -0.0227(10) 0.083(7) Uani 0.25 1 d . U P B 2
H12D H -0.5171 0.2601 -0.0669 0.125 Uiso 0.25 1 calc R U P B 2
H12E H -0.5395 0.2574 0.0062 0.125 Uiso 0.25 1 calc R U P B 2
H12F H -0.5407 0.3327 -0.0342 0.125 Uiso 0.25 1 calc R U P B 2
C123 C -0.3027(9) 0.3407(6) 0.0843(5) 0.088(6) Uani 0.35 1 d G U P C 3
C124 C -0.2787(11) 0.3222(7) 0.0253(8) 0.136(7) Uani 0.35 1 d G U P C 3
H12G H -0.2125 0.3342 0.0261 0.163 Uiso 0.35 1 calc R U P C 3
C125 C -0.3515(16) 0.2861(6) -0.0350(6) 0.114(7) Uani 0.35 1 d G U P C 3
H12H H -0.3351 0.2734 -0.0753 0.137 Uiso 0.35 1 calc R U P C 3
C126 C -0.4483(14) 0.2685(6) -0.0363(5) 0.131(8) Uani 0.35 1 d G U P C 3
H12I H -0.4980 0.2438 -0.0774 0.157 Uiso 0.35 1 calc R U P C 3
C127 C -0.4723(9) 0.2870(6) 0.0227(7) 0.146(8) Uani 0.35 1 d G U P C 3
H12J H -0.5385 0.2750 0.0219 0.175 Uiso 0.35 1 calc R U P C 3
C128 C -0.3995(9) 0.3231(6) 0.0830(5) 0.078(4) Uani 0.35 1 d G U P C 3
H12K H -0.4159 0.3358 0.1233 0.093 Uiso 0.35 1 calc R U P C 3
C129 C -0.2280(10) 0.3863(9) 0.1391(8) 0.089(5) Uani 0.35 1 d . U P C 3
H12L H -0.2525 0.3958 0.1778 0.134 Uiso 0.35 1 calc R U P C 3
H12M H -0.1695 0.3612 0.1573 0.134 Uiso 0.35 1 calc R U P C 3
H12N H -0.2101 0.4333 0.1202 0.134 Uiso 0.35 1 calc R U P C 3

loop_
_atom_site_aniso_label
_atom_site_aniso_U_11
_atom_site_aniso_U_22
_atom_site_aniso_U_33
_atom_site_aniso_U_23
_atom_site_aniso_U_13
_atom_site_aniso_U_12
Zn1 0.0461(2) 0.03026(19) 0.0532(2) 0.00237(16) -0.00050(17) 0.00042(16)
N1 0.0418(15) 0.0393(14) 0.0414(14) 0.0023(11) 0.0130(11) 0.0040(11)
N2 0.0409(15) 0.0399(14) 0.0458(14) 0.0044(12) 0.0147(12) 0.0020(12)
N3 0.0406(15) 0.0329(14) 0.0598(17) -0.0016(12) 0.0083(13) 0.0047(11)
N4 0.0491(16) 0.0439(15) 0.0413(14) 0.0039(12) 0.0079(12) 0.0088(12)
N5 0.0426(15) 0.0330(13) 0.0419(14) 0.0025(11) 0.0106(12) 0.0018(11)
N6 0.092(3) 0.075(2) 0.0483(18) 0.0150(16) 0.0115(17) 0.033(2)
N7 0.0575(18) 0.0347(14) 0.0509(16) -0.0047(12) 0.0133(14) -0.0015(13)
C1 0.074(3) 0.062(2) 0.091(3) -0.001(2) 0.050(2) -0.012(2)
C2 0.0434(18) 0.0437(18) 0.0517(19) 0.0089(15) 0.0215(15) 0.0028(15)
C3 0.0468(19) 0.0374(17) 0.0468(18) 0.0065(14) 0.0167(15) 0.0006(14)
C4 0.056(2) 0.047(2) 0.071(2) 0.0015(18) 0.0270(19) -0.0025(17)
C5 0.060(2) 0.0414(19) 0.063(2) -0.0019(16) 0.0131(18) -0.0101(17)
C6 0.052(2) 0.0341(16) 0.0442(17) -0.0014(13) 0.0108(15) -0.0013(14)
C7 0.0494(19) 0.0291(15) 0.0361(15) 0.0034(12) 0.0091(14) 0.0046(13)
C8 0.0466(18) 0.0335(16) 0.0382(16) -0.0001(12) 0.0088(14) 0.0039(14)
C9 0.054(2) 0.051(2) 0.059(2) -0.0094(17) 0.0123(17) 0.0027(17)
C10 0.0486(19) 0.0385(17) 0.0562(19) 0.0031(15) 0.0248(16) -0.0002(15)
C11 0.058(2) 0.049(2) 0.052(2) -0.0021(16) 0.0240(17) -0.0005(17)
C12 0.085(3) 0.067(3) 0.056(2) -0.0063(19) 0.027(2) 0.009(2)
C13 0.092(3) 0.055(2) 0.084(3) -0.014(2) 0.051(3) 0.006(2)
C14 0.067(3) 0.054(2) 0.087(3) -0.001(2) 0.042(2) 0.0132(19)
C15 0.050(2) 0.053(2) 0.071(2) 0.0051(18) 0.0268(18) 0.0029(17)
C16 0.065(2) 0.057(2) 0.051(2) -0.0022(17) 0.0151(18) 0.0105(19)
C17 0.119(4) 0.081(3) 0.137(5) 0.049(3) 0.052(4) 0.030(3)
C18 0.073(3) 0.080(3) 0.057(2) -0.001(2) 0.007(2) 0.014(2)
C19 0.054(2) 0.061(2) 0.079(3) 0.001(2) 0.014(2) 0.0160(19)
C20 0.051(3) 0.116(4) 0.160(5) 0.018(4) 0.024(3) 0.013(3)
C21 0.078(3) 0.082(3) 0.077(3) 0.012(2) 0.025(2) 0.032(2)
C22 0.0421(18) 0.0329(16) 0.0475(17) -0.0052(13) 0.0117(14) -0.0015(13)
C23 0.0431(18) 0.0408(17) 0.0470(18) -0.0045(14) 0.0153(14) 0.0041(14)
C24 0.0422(19) 0.056(2) 0.054(2) -0.0009(16) 0.0116(16) 0.0040(16)
C25 0.043(2) 0.066(2) 0.066(2) -0.0068(19) 0.0190(18) 0.0004(18)
C26 0.061(2) 0.060(2) 0.059(2) -0.0036(18) 0.0289(19) -0.0116(19)
C27 0.056(2) 0.0398(18) 0.0477(18) -0.0047(14) 0.0174(16) 0.0000(15)
C28 0.0382(18) 0.054(2) 0.0515(19) 0.0062(16) 0.0142(15) 0.0057(15)
C29 0.115(4) 0.071(3) 0.076(3) 0.008(2) 0.060(3) 0.006(3)
C30 0.088(3) 0.061(3) 0.116(4) 0.031(3) 0.060(3) 0.019(2)
C31 0.071(3) 0.057(2) 0.052(2) 0.0078(17) 0.0169(19) -0.0026(19)
C32 0.116(4) 0.053(2) 0.094(3) 0.023(2) 0.038(3) 0.009(3)
C33 0.136(5) 0.091(3) 0.054(3) -0.002(2) 0.020(3) 0.012(3)
C34 0.055(2) 0.0433(18) 0.0488(19) 0.0081(15) 0.0124(16) 0.0043(16)
C35 0.068(2) 0.051(2) 0.055(2) 0.0135(17) 0.0209(19) 0.0102(18)
C36 0.071(3) 0.064(2) 0.0376(18) 0.0048(16) 0.0130(17) 0.030(2)
C37 0.056(2) 0.060(2) 0.0460(19) 0.0015(17) 0.0064(16) 0.0145(18)
C38 0.049(2) 0.0473(19) 0.0465(18) -0.0001(15) 0.0093(15) 0.0023(16)
C39 0.084(3) 0.099(3) 0.048(2) 0.001(2) -0.003(2) 0.045(3)
C40 0.127(4) 0.099(4) 0.074(3) 0.044(3) 0.026(3) 0.046(3)
C41 0.0445(18) 0.0454(19) 0.0480(18) 0.0055(15) 0.0177(15) 0.0024(15)
C42 0.053(2) 0.0391(17) 0.0475(18) 0.0023(14) 0.0222(15) 0.0088(15)
C43 0.0478(19) 0.0343(16) 0.0358(16) 0.0019(12) 0.0109(14) -0.0006(14)
C44 0.0380(17) 0.0443(18) 0.0405(16) -0.0003(13) 0.0077(13) -0.0015(14)
C45 0.0405(18) 0.0363(16) 0.0429(17) -0.0011(13) 0.0105(14) 0.0050(13)
Zn2 0.0478(2) 0.0561(2) 0.03516(19) -0.00229(16) 0.01319(16) -0.00988(18)
N8 0.0531(17) 0.0361(14) 0.0389(14) 0.0030(11) 0.0101(12) 0.0013(12)
N9 0.0475(16) 0.0411(15) 0.0454(15) -0.0052(12) 0.0203(12) -0.0049(12)
N10 0.0562(18) 0.0466(16) 0.0389(14) -0.0005(12) 0.0048(13) 0.0040(14)
N11 0.0477(16) 0.0428(15) 0.0390(14) 0.0006(11) 0.0137(12) -0.0012(12)
N12 0.0532(17) 0.0524(17) 0.0343(13) 0.0016(12) 0.0087(12) 0.0057(13)
N13 0.0522(19) 0.076(2) 0.0560(18) 0.0053(16) 0.0135(15) -0.0117(17)
N14 0.105(3) 0.090(3) 0.0377(17) 0.0152(17) 0.0133(17) 0.021(2)
C46 0.093(3) 0.041(2) 0.067(2) -0.0102(17) 0.028(2) 0.002(2)
C47 0.059(2) 0.049(2) 0.058(2) 0.0005(17) 0.0103(18) -0.0093(17)
C50 0.051(2) 0.062(2) 0.0491(19) -0.0013(17) 0.0179(16) 0.0056(17)
C51 0.0405(17) 0.0476(18) 0.0348(15) 0.0015(13) 0.0116(13) 0.0000(14)
C52 0.0459(18) 0.0411(17) 0.0303(14) 0.0053(12) 0.0115(13) -0.0010(14)
C53 0.0472(19) 0.053(2) 0.0389(17) 0.0064(15) 0.0121(14) -0.0069(16)
C54 0.065(2) 0.048(2) 0.050(2) 0.0021(16) 0.0085(18) -0.0180(19)
C55 0.075(3) 0.040(2) 0.058(2) -0.0021(16) 0.014(2) -0.0063(19)
C56 0.059(2) 0.0395(18) 0.0332(16) 0.0004(13) 0.0075(15) -0.0010(16)
C57 0.066(2) 0.0430(19) 0.0427(18) -0.0027(14) 0.0092(16) 0.0076(17)
C58 0.080(3) 0.048(2) 0.091(3) -0.008(2) 0.020(2) 0.009(2)
C59 0.0359(16) 0.0433(18) 0.0495(18) -0.0058(14) 0.0157(14) 0.0022(14)
C60 0.0433(18) 0.0402(18) 0.0556(19) -0.0008(15) 0.0183(15) 0.0031(14)
C61 0.054(2) 0.0403(19) 0.077(3) -0.0041(17) 0.0259(19) 0.0032(16)
C62 0.058(2) 0.048(2) 0.070(3) -0.0209(18) 0.0107(19) 0.0019(17)
C63 0.056(2) 0.061(2) 0.052(2) -0.0148(17) 0.0145(17) 0.0058(18)
C64 0.0441(19) 0.0462(19) 0.0505(19) -0.0035(15) 0.0145(15) 0.0039(15)
C65 0.058(2) 0.0415(19) 0.060(2) 0.0030(16) 0.0229(18) 0.0035(16)
C66 0.075(3) 0.072(3) 0.059(2) 0.003(2) 0.014(2) 0.021(2)
C67 0.080(3) 0.069(3) 0.092(3) 0.021(2) 0.040(3) 0.002(2)
C68 0.056(2) 0.059(2) 0.0403(18) 0.0002(16) 0.0128(16) -0.0027(17)
C69 0.124(4) 0.095(4) 0.072(3) 0.011(3) 0.055(3) 0.009(3)
C70 0.080(3) 0.059(3) 0.094(3) 0.022(2) 0.037(2) 0.016(2)
C71 0.059(2) 0.0436(19) 0.051(2) 0.0021(15) 0.0112(16) 0.0079(16)
C72 0.075(3) 0.065(3) 0.056(2) -0.0045(18) 0.0163(19) 0.024(2)
C73 0.094(3) 0.104(4) 0.061(3) 0.000(2) 0.031(2) 0.038(3)
C74 0.067(3) 0.096(3) 0.081(3) 0.001(3) 0.023(2) 0.017(2)
C75 0.066(3) 0.073(3) 0.062(2) -0.003(2) 0.012(2) 0.013(2)
C76 0.055(2) 0.053(2) 0.0465(19) -0.0033(15) 0.0117(16) 0.0073(17)
C77 0.099(4) 0.110(4) 0.050(2) -0.009(2) 0.016(2) 0.046(3)
C78 0.135(5) 0.158(6) 0.064(3) 0.023(3) 0.034(3) 0.074(4)
C79 0.101(4) 0.126(4) 0.073(3) -0.034(3) 0.004(3) 0.041(3)
C80 0.062(2) 0.048(2) 0.0472(19) -0.0025(15) 0.0079(16) 0.0116(17)
C81 0.080(3) 0.063(2) 0.049(2) -0.0044(18) -0.0011(19) 0.011(2)
C82 0.127(4) 0.066(3) 0.073(3) 0.002(2) 0.046(3) 0.006(3)
C83 0.053(2) 0.0460(19) 0.0418(17) 0.0007(14) 0.0147(15) 0.0040(16)
C84 0.048(2) 0.054(2) 0.0478(18) 0.0071(16) 0.0195(15) 0.0064(16)
C85 0.0435(19) 0.055(2) 0.0462(18) 0.0156(16) 0.0131(15) -0.0002(16)
C86 0.0483(19) 0.0461(19) 0.0401(17) 0.0013(14) 0.0076(15) -0.0022(15)
C87 0.0489(19) 0.0451(18) 0.0367(16) -0.0002(14) 0.0109(14) 0.0008(15)
C88 0.054(2) 0.102(3) 0.085(3) 0.017(3) 0.032(2) -0.001(2)
C89 0.060(2) 0.073(3) 0.074(3) 0.016(2) 0.005(2) -0.022(2)
C90 0.062(2) 0.052(2) 0.0435(18) 0.0011(15) 0.0143(16) 0.0074(17)
C91 0.082(3) 0.061(2) 0.048(2) 0.0119(17) 0.0220(19) 0.008(2)
C92 0.074(3) 0.071(3) 0.0361(18) 0.0107(17) 0.0130(17) 0.025(2)
C93 0.069(2) 0.062(2) 0.0362(18) -0.0021(16) 0.0045(16) 0.0129(19)
C94 0.056(2) 0.055(2) 0.0417(18) 0.0025(15) 0.0077(15) 0.0095(17)
C95 0.134(5) 0.115(4) 0.058(3) 0.036(3) 0.024(3) 0.004(4)
C96 0.106(4) 0.120(4) 0.036(2) 0.005(2) 0.008(2) 0.032(3)
C109 0.073(4) 0.100(5) 0.085(4) 0.012(3) 0.038(3) 0.023(3)
C110 0.073(4) 0.100(5) 0.085(4) 0.012(3) 0.038(3) 0.023(3)
C111 0.073(4) 0.100(5) 0.085(4) 0.012(3) 0.038(3) 0.023(3)
C112 0.073(4) 0.100(5) 0.085(4) 0.012(3) 0.038(3) 0.023(3)
C113 0.073(4) 0.100(5) 0.085(4) 0.012(3) 0.038(3) 0.023(3)
C114 0.073(4) 0.100(5) 0.085(4) 0.012(3) 0.038(3) 0.023(3)
C115 0.073(4) 0.100(5) 0.085(4) 0.012(3) 0.038(3) 0.023(3)
C116 0.065(10) 0.048(9) 0.073(11) 0.014(8) 0.028(9) 0.011(8)
C117 0.126(19) 0.034(11) 0.099(15) 0.002(9) 0.042(13) 0.026(12)
C118 0.111(19) 0.078(16) 0.109(18) 0.042(13) -0.065(14) -0.041(13)
C119 0.045(9) 0.082(12) 0.079(11) 0.034(9) 0.020(8) 0.010(8)
C120 0.096(13) 0.063(11) 0.144(16) 0.051(11) 0.074(13) 0.011(10)
C121 0.143(18) 0.096(16) 0.079(14) 0.063(12) 0.031(14) -0.011(15)
C122 0.059(11) 0.122(19) 0.056(11) -0.015(11) 0.006(9) 0.010(11)
C123 0.171(17) 0.041(8) 0.093(11) 0.030(7) 0.084(11) 0.047(9)
C124 0.24(2) 0.081(11) 0.139(15) 0.044(11) 0.111(15) 0.060(13)
C125 0.22(2) 0.045(8) 0.100(12) 0.045(8) 0.082(13) 0.030(11)
C126 0.24(2) 0.059(9) 0.057(9) 0.007(7) 0.008(14) 0.012(14)
C127 0.24(2) 0.065(10) 0.113(14) 0.001(10) 0.014(15) 0.066(13)
C128 0.098(11) 0.058(9) 0.072(9) 0.006(7) 0.016(8) 0.032(8)
C129 0.056(8) 0.092(12) 0.088(10) 0.018(8) -0.004(7) -0.024(8)

loop_
_atom_type_symbol
_atom_type_description
_atom_type_scat_dispersion_real
_atom_type_scat_dispersion_imag
_atom_type_scat_source
C C 0.0033 0.0016 'International Tables Vol C Tables 4.2.6.8 and 6.1.1.4'
H H 0.0000 0.0000 'International Tables Vol C Tables 4.2.6.8 and 6.1.1.4'
N N 0.0061 0.0033 'International Tables Vol C Tables 4.2.6.8 and 6.1.1.4'
Zn Zn 0.2839 1.4301 'International Tables Vol C Tables 4.2.6.8 and 6.1.1.4'

loop_
_geom_angle_atom_site_label_1
_geom_angle_atom_site_label_2
_geom_angle_atom_site_label_3
_geom_angle
N1 Zn1 N3 82.64(11)
N1 Zn1 N5 155.05(10)
N3 Zn1 N5 109.88(11)
N1 Zn1 N4 101.43(10)
N3 Zn1 N4 110.94(11)
N5 Zn1 N4 94.19(10)
C3 N1 C7 119.8(3)
C3 N1 Zn1 128.3(2)
C7 N1 Zn1 111.7(2)
C2 N2 C10 120.2(3)
C8 N3 C22 117.5(3)
C8 N3 Zn1 110.2(2)
C22 N3 Zn1 128.1(2)
C34 N4 C38 115.6(3)
C34 N4 Zn1 126.2(2)
C38 N4 Zn1 118.1(2)
C41 N5 C45 115.1(3)
C41 N5 Zn1 119.7(2)
C45 N5 Zn1 124.2(2)
C36 N6 C40 120.4(4)
C36 N6 C39 120.9(4)
C40 N6 C39 118.6(3)
C43 N7 C46 121.6(3)
C43 N7 C47 122.5(3)
C46 N7 C47 115.6(3)
N2 C2 C3 117.2(3)
N2 C2 C1 123.4(3)
C3 C2 C1 119.4(3)
N1 C3 C4 122.6(3)
N1 C3 C2 115.8(3)
C4 C3 C2 121.6(3)
C3 C4 C5 118.4(3)
C6 C5 C4 119.8(3)
C5 C6 C7 121.1(3)
C8 C7 N1 115.6(3)
C8 C7 C6 126.8(3)
N1 C7 C6 117.6(3)
C7 C8 N3 117.7(3)
C7 C8 C9 122.6(3)
N3 C8 C9 119.7(3)
C11 C10 C15 121.3(3)
C11 C10 N2 118.5(3)
C15 C10 N2 120.1(3)
C10 C11 C12 118.3(4)
C10 C11 C16 121.0(3)
C12 C11 C16 120.7(3)
C13 C12 C11 121.0(4)
C12 C13 C14 120.3(4)
C13 C14 C15 120.8(4)
C10 C15 C14 118.3(4)
C10 C15 C19 122.6(3)
C14 C15 C19 119.1(4)
C11 C16 C17 110.5(4)
C11 C16 C18 112.9(3)
C17 C16 C18 111.5(4)
C21 C19 C15 111.8(3)
C21 C19 C20 110.2(4)
C15 C19 C20 111.0(4)
C27 C22 N3 120.2(3)
C27 C22 C23 119.1(3)
N3 C22 C23 120.6(3)
C24 C23 C22 119.2(3)
C24 C23 C28 119.8(3)
C22 C23 C28 120.9(3)
C25 C24 C23 121.9(3)
C24 C25 C26 119.6(3)
C25 C26 C27 120.8(3)
C26 C27 C22 119.5(3)
C26 C27 C31 119.9(3)
C22 C27 C31 120.6(3)
C29 C28 C30 110.6(3)
C29 C28 C23 110.3(3)
C30 C28 C23 113.1(3)
C27 C31 C32 111.1(3)
C27 C31 C33 112.1(4)
C32 C31 C33 111.1(3)
N4 C34 C35 124.3(3)
C34 C35 C36 120.3(3)
N6 C36 C35 123.2(4)
N6 C36 C37 121.3(4)
C35 C36 C37 115.5(3)
C38 C37 C36 119.9(3)
N4 C38 C37 124.4(3)
N5 C41 C42 125.2(3)
C41 C42 C43 119.4(3)
N7 C43 C44 122.8(3)
N7 C43 C42 121.8(3)
C44 C43 C42 115.4(3)
C45 C44 C43 120.6(3)
N5 C45 C44 124.2(3)
N8 Zn2 N9 82.37(11)
N8 Zn2 N11 154.41(11)
N9 Zn2 N11 109.04(11)
N8 Zn2 N12 103.33(10)
N9 Zn2 N12 112.80(11)
N11 Zn2 N12 93.38(10)
C56 N8 C52 119.7(3)
C56 N8 Zn2 127.7(2)
C52 N8 Zn2 112.5(2)
C51 N9 C59 119.2(3)
C51 N9 Zn2 110.7(2)
C59 N9 Zn2 127.5(2)
C57 N10 C71 120.8(3)
C83 N11 C87 115.0(3)
C83 N11 Zn2 118.7(2)
C87 N11 Zn2 125.7(2)
C90 N12 C94 115.2(3)
C90 N12 Zn2 124.8(2)
C94 N12 Zn2 119.9(2)
C85 N13 C89 121.2(4)
C85 N13 C88 120.6(3)
C89 N13 C88 118.0(3)
C92 N14 C96 121.0(4)
C92 N14 C95 120.2(4)
C96 N14 C95 118.7(3)
N9 C51 C52 117.0(3)
N9 C51 C50 120.0(3)
C52 C51 C50 122.9(3)
C51 C52 N8 115.6(3)
C51 C52 C53 126.6(3)
N8 C52 C53 117.8(3)
C54 C53 C52 120.5(4)
C53 C54 C55 120.7(3)
C56 C55 C54 118.7(3)
N8 C56 C55 121.6(4)
N8 C56 C57 116.1(3)
C55 C56 C57 122.3(3)
N10 C57 C56 116.6(3)
N10 C57 C58 123.8(4)
C56 C57 C58 119.5(3)
N9 C59 C60 119.7(3)
N9 C59 C64 121.0(3)
C60 C59 C64 119.1(3)
C61 C60 C59 119.3(3)
C61 C60 C65 120.6(3)
C59 C60 C65 120.0(3)
C62 C61 C60 122.2(3)
C61 C62 C63 118.8(3)
C64 C63 C62 121.8(3)
C63 C64 C59 118.8(3)
C63 C64 C68 120.0(3)
C59 C64 C68 121.1(3)
C67 C65 C60 113.0(3)
C67 C65 C66 110.3(3)
C60 C65 C66 111.3(3)
C64 C68 C70 111.1(3)
C64 C68 C69 113.9(3)
C70 C68 C69 110.3(3)
C72 C71 C76 121.2(4)
C72 C71 N10 121.1(3)
C76 C71 N10 117.2(3)
C73 C72 C71 117.3(4)
C73 C72 C77 120.4(4)
C71 C72 C77 122.3(4)
C74 C73 C72 122.5(4)
C73 C74 C75 118.6(4)
C76 C75 C74 121.9(4)
C75 C76 C71 118.4(3)
C75 C76 C80 121.2(3)
C71 C76 C80 120.4(3)
C72 C77 C79 111.6(4)
C72 C77 C78 110.6(4)
C79 C77 C78 109.4(4)
C82 C80 C76 111.9(3)
C82 C80 C81 110.4(3)
C76 C80 C81 112.7(3)
N11 C83 C84 124.7(3)
C83 C84 C85 120.5(3)
N13 C85 C86 123.3(3)
N13 C85 C84 121.7(3)
C86 C85 C84 115.0(3)
C87 C86 C85 120.7(3)
N11 C87 C86 124.1(3)
N12 C90 C91 125.3(3)
C90 C91 C92 119.1(3)
N14 C92 C93 122.0(4)
N14 C92 C91 122.0(4)
C93 C92 C91 116.0(3)
C94 C93 C92 119.5(3)
N12 C94 C93 124.8(3)
C110 C109 C114 120.0
C110 C109 C115 123.2(9)
C114 C109 C115 116.7(9)
C111 C110 C109 120.0
C110 C111 C112 120.0
C113 C112 C111 120.0
C112 C113 C114 120.0
C113 C114 C109 120.0
C117 C116 C121 120.0
C117 C116 C122 131.7(13)
C121 C116 C122 107.9(13)
C116 C117 C118 120.0
C119 C118 C117 120.0
C120 C119 C118 120.0
C119 C120 C121 120.0
C120 C121 C116 120.0
C124 C123 C128 120.0
C124 C123 C129 116.2(12)
C128 C123 C129 123.2(12)
C125 C124 C123 120.0
C124 C125 C126 120.0
C127 C126 C125 120.0
C126 C127 C128 120.0
C127 C128 C123 120.0

loop_
_geom_bond_atom_site_label_1
_geom_bond_atom_site_label_2
_geom_bond_distance
Zn1 N1 1.976(3)
Zn1 N3 2.024(3)
Zn1 N5 2.071(2)
Zn1 N4 2.135(2)
N1 C3 1.346(4)
N1 C7 1.411(4)
N2 C2 1.301(4)
N2 C10 1.419(4)
N3 C8 1.394(4)
N3 C22 1.407(4)
N4 C34 1.333(4)
N4 C38 1.348(4)
N5 C41 1.340(4)
N5 C45 1.342(4)
N6 C36 1.350(4)
N6 C40 1.447(6)
N6 C39 1.452(5)
N7 C43 1.346(4)
N7 C46 1.449(5)
N7 C47 1.452(4)
C1 C2 1.489(5)
C2 C3 1.477(5)
C3 C4 1.374(4)
C4 C5 1.425(5)
C5 C6 1.348(5)
C6 C7 1.426(4)
C7 C8 1.380(4)
C8 C9 1.483(5)
C10 C11 1.397(5)
C10 C15 1.399(5)
C11 C12 1.405(5)
C11 C16 1.503(5)
C12 C13 1.371(6)
C13 C14 1.377(6)
C14 C15 1.405(5)
C15 C19 1.519(5)
C16 C17 1.517(6)
C16 C18 1.518(5)
C19 C21 1.516(6)
C19 C20 1.530(6)
C22 C27 1.399(5)
C22 C23 1.417(4)
C23 C24 1.388(4)
C23 C28 1.530(5)
C24 C25 1.358(5)
C25 C26 1.387(5)
C26 C27 1.400(5)
C27 C31 1.521(5)
C28 C29 1.508(5)
C28 C30 1.528(5)
C31 C32 1.524(5)
C31 C33 1.529(6)
C34 C35 1.373(4)
C35 C36 1.395(5)
C36 C37 1.409(5)
C37 C38 1.365(5)
C41 C42 1.374(4)
C42 C43 1.403(4)
C43 C44 1.403(5)
C44 C45 1.370(4)
Zn2 N8 1.968(3)
Zn2 N9 2.032(3)
Zn2 N11 2.069(3)
Zn2 N12 2.114(3)
N8 C56 1.361(4)
N8 C52 1.408(4)
N9 C51 1.390(4)
N9 C59 1.408(4)
N10 C57 1.308(4)
N10 C71 1.424(5)
N11 C83 1.347(4)
N11 C87 1.351(4)
N12 C90 1.337(4)
N12 C94 1.341(4)
N13 C85 1.359(4)
N13 C89 1.453(5)
N13 C88 1.454(5)
N14 C92 1.357(4)
N14 C96 1.433(5)
N14 C95 1.454(6)
C50 C51 1.475(5)
C51 C52 1.393(4)
C52 C53 1.423(4)
C53 C54 1.348(5)
C54 C55 1.402(6)
C55 C56 1.383(5)
C56 C57 1.469(5)
C57 C58 1.482(5)
C59 C60 1.418(4)
C59 C64 1.419(4)
C60 C61 1.383(4)
C60 C65 1.516(5)
C61 C62 1.369(5)
C62 C63 1.394(5)
C63 C64 1.391(4)
C64 C68 1.507(5)
C65 C67 1.512(5)
C65 C66 1.525(5)
C68 C70 1.511(6)
C68 C69 1.528(5)
C71 C72 1.403(5)
C71 C76 1.405(5)
C72 C73 1.399(6)
C72 C77 1.514(5)
C73 C74 1.375(6)
C74 C75 1.385(6)
C75 C76 1.383(5)
C76 C80 1.517(5)
C77 C79 1.522(7)
C77 C78 1.532(7)
C80 C82 1.510(5)
C80 C81 1.522(5)
C83 C84 1.357(4)
C84 C85 1.407(5)
C85 C86 1.402(5)
C86 C87 1.366(4)
C90 C91 1.356(5)
C91 C92 1.421(5)
C92 C93 1.395(5)
C93 C94 1.369(5)
C109 C110 1.3900
C109 C114 1.3900
C109 C115 1.516(15)
C110 C111 1.3900
C111 C112 1.3900
C112 C113 1.3900
C113 C114 1.3900
C116 C117 1.3900
C116 C121 1.3900
C116 C122 1.47(2)
C117 C118 1.3900
C118 C119 1.3900
C119 C120 1.3900
C120 C121 1.3900
C123 C124 1.3900
C123 C128 1.3900
C123 C129 1.413(16)
C124 C125 1.3900
C125 C126 1.3900
C126 C127 1.3900
C127 C128 1.3900

loop_
_geom_torsion_atom_site_label_1
_geom_torsion_atom_site_label_2
_geom_torsion_atom_site_label_3
_geom_torsion_atom_site_label_4
_geom_torsion
C10 N2 C2 C3 -178.1(3)
C10 N2 C2 C1 0.1(5)
C7 N1 C3 C4 -7.3(5)
Zn1 N1 C3 C4 168.3(3)
C7 N1 C3 C2 172.6(3)
Zn1 N1 C3 C2 -11.8(4)
N2 C2 C3 N1 6.5(4)
C1 C2 C3 N1 -171.8(3)
N2 C2 C3 C4 -173.6(3)
C1 C2 C3 C4 8.1(5)
N1 C3 C4 C5 0.3(5)
C2 C3 C4 C5 -179.6(3)
C3 C4 C5 C6 3.9(5)
C4 C5 C6 C7 -0.9(5)
C3 N1 C7 C8 -169.9(3)
Zn1 N1 C7 C8 13.8(3)
C3 N1 C7 C6 10.0(4)
Zn1 N1 C7 C6 -166.3(2)
C5 C6 C7 C8 173.9(3)
C5 C6 C7 N1 -6.0(4)
N1 C7 C8 N3 -5.1(4)
C6 C7 C8 N3 175.0(3)
N1 C7 C8 C9 177.2(3)
C6 C7 C8 C9 -2.7(5)
C22 N3 C8 C7 152.8(3)
Zn1 N3 C8 C7 -5.9(3)
C22 N3 C8 C9 -29.4(4)
Zn1 N3 C8 C9 171.9(2)
C2 N2 C10 C11 103.3(4)
C2 N2 C10 C15 -81.6(4)
C15 C10 C11 C12 1.2(5)
N2 C10 C11 C12 176.2(3)
C15 C10 C11 C16 -179.5(3)
N2 C10 C11 C16 -4.4(5)
C10 C11 C12 C13 -1.9(6)
C16 C11 C12 C13 178.8(4)
C11 C12 C13 C14 1.4(6)
C12 C13 C14 C15 -0.2(6)
C11 C10 C15 C14 0.0(5)
N2 C10 C15 C14 -175.0(3)
C11 C10 C15 C19 177.9(3)
N2 C10 C15 C19 2.9(5)
C13 C14 C15 C10 -0.6(6)
C13 C14 C15 C19 -178.5(4)
C10 C11 C16 C17 -100.5(4)
C12 C11 C16 C17 78.8(5)
C10 C11 C16 C18 133.8(3)
C12 C11 C16 C18 -46.9(5)
C10 C15 C19 C21 -113.3(4)
C14 C15 C19 C21 64.6(5)
C10 C15 C19 C20 123.2(4)
C14 C15 C19 C20 -59.0(5)
C8 N3 C22 C27 114.0(3)
Zn1 N3 C22 C27 -91.6(3)
C8 N3 C22 C23 -69.6(4)
Zn1 N3 C22 C23 84.8(3)
C27 C22 C23 C24 -0.2(5)
N3 C22 C23 C24 -176.6(3)
C27 C22 C23 C28 175.7(3)
N3 C22 C23 C28 -0.7(5)
C22 C23 C24 C25 0.3(5)
C28 C23 C24 C25 -175.5(3)
C23 C24 C25 C26 -0.1(6)
C24 C25 C26 C27 -0.4(6)
C25 C26 C27 C22 0.6(5)
C25 C26 C27 C31 -179.1(3)
N3 C22 C27 C26 176.1(3)
C23 C22 C27 C26 -0.3(5)
N3 C22 C27 C31 -4.2(5)
C23 C22 C27 C31 179.4(3)
C24 C23 C28 C29 77.7(4)
C22 C23 C28 C29 -98.1(4)
C24 C23 C28 C30 -46.8(4)
C22 C23 C28 C30 137.4(3)
C26 C27 C31 C32 -61.4(5)
C22 C27 C31 C32 118.9(4)
C26 C27 C31 C33 63.5(4)
C22 C27 C31 C33 -116.2(4)
C38 N4 C34 C35 1.4(5)
Zn1 N4 C34 C35 177.8(3)
N4 C34 C35 C36 -0.5(6)
C40 N6 C36 C35 0.0(6)
C39 N6 C36 C35 178.2(4)
C40 N6 C36 C37 179.7(4)
C39 N6 C36 C37 -2.1(6)
C34 C35 C36 N6 179.2(4)
C34 C35 C36 C37 -0.5(5)
N6 C36 C37 C38 -179.2(3)
C35 C36 C37 C38 0.5(5)
C34 N4 C38 C37 -1.4(5)
Zn1 N4 C38 C37 -178.1(3)
C36 C37 C38 N4 0.4(6)
C45 N5 C41 C42 -0.4(4)
Zn1 N5 C41 C42 -169.9(2)
N5 C41 C42 C43 1.7(5)
C46 N7 C43 C44 -178.6(3)
C47 N7 C43 C44 7.9(5)
C46 N7 C43 C42 1.3(5)
C47 N7 C43 C42 -172.1(3)
C41 C42 C43 N7 178.4(3)
C41 C42 C43 C44 -1.7(4)
N7 C43 C44 C45 -179.6(3)
C42 C43 C44 C45 0.5(4)
C41 N5 C45 C44 -1.0(4)
Zn1 N5 C45 C44 168.0(2)
C43 C44 C45 N5 0.9(5)
C59 N9 C51 C52 156.2(3)
Zn2 N9 C51 C52 -6.8(3)
C59 N9 C51 C50 -26.8(4)
Zn2 N9 C51 C50 170.2(2)
N9 C51 C52 N8 -3.3(4)
C50 C51 C52 N8 179.8(3)
N9 C51 C52 C53 175.8(3)
C50 C51 C52 C53 -1.2(5)
C56 N8 C52 C51 -169.9(3)
Zn2 N8 C52 C51 12.1(3)
C56 N8 C52 C53 10.9(4)
Zn2 N8 C52 C53 -167.0(2)
C51 C52 C53 C54 174.4(3)
N8 C52 C53 C54 -6.5(4)
C52 C53 C54 C55 -1.7(5)
C53 C54 C55 C56 5.7(5)
C52 N8 C56 C55 -7.3(4)
Zn2 N8 C56 C55 170.4(2)
C52 N8 C56 C57 171.2(3)
Zn2 N8 C56 C57 -11.2(4)
C54 C55 C56 N8 -1.1(5)
C54 C55 C56 C57 -179.5(3)
C71 N10 C57 C56 -176.7(3)
C71 N10 C57 C58 -0.2(5)
N8 C56 C57 N10 5.8(4)
C55 C56 C57 N10 -175.8(3)
N8 C56 C57 C58 -170.9(3)
C55 C56 C57 C58 7.6(5)
C51 N9 C59 C60 119.7(3)
Zn2 N9 C59 C60 -80.5(4)
C51 N9 C59 C64 -64.3(4)
Zn2 N9 C59 C64 95.5(3)
N9 C59 C60 C61 174.9(3)
C64 C59 C60 C61 -1.1(5)
N9 C59 C60 C65 -5.5(5)
C64 C59 C60 C65 178.4(3)
C59 C60 C61 C62 0.7(5)
C65 C60 C61 C62 -178.8(3)
C60 C61 C62 C63 0.3(6)
C61 C62 C63 C64 -0.9(6)
C62 C63 C64 C59 0.5(5)
C62 C63 C64 C68 -174.2(3)
N9 C59 C64 C63 -175.5(3)
C60 C59 C64 C63 0.5(5)
N9 C59 C64 C68 -0.9(5)
C60 C59 C64 C68 175.2(3)
C61 C60 C65 C67 -47.0(5)
C59 C60 C65 C67 133.5(3)
C61 C60 C65 C66 77.8(4)
C59 C60 C65 C66 -101.7(4)
C63 C64 C68 C70 90.9(4)
C59 C64 C68 C70 -83.6(4)
C63 C64 C68 C69 -34.4(5)
C59 C64 C68 C69 151.1(4)
C57 N10 C71 C72 -81.0(4)
C57 N10 C71 C76 106.8(4)
C76 C71 C72 C73 0.1(6)
N10 C71 C72 C73 -171.8(4)
C76 C71 C72 C77 179.1(4)
N10 C71 C72 C77 7.2(6)
C71 C72 C73 C74 -0.2(7)
C77 C72 C73 C74 -179.2(5)
C72 C73 C74 C75 -0.9(8)
C73 C74 C75 C76 2.0(7)
C74 C75 C76 C71 -2.0(6)
C74 C75 C76 C80 178.6(4)
C72 C71 C76 C75 0.9(5)
N10 C71 C76 C75 173.2(3)
C72 C71 C76 C80 -179.7(3)
N10 C71 C76 C80 -7.4(5)
C73 C72 C77 C79 -60.9(6)
C71 C72 C77 C79 120.2(5)
C73 C72 C77 C78 61.1(6)
C71 C72 C77 C78 -117.8(5)
C75 C76 C80 C82 88.0(5)
C71 C76 C80 C82 -91.4(4)
C75 C76 C80 C81 -37.1(5)
C71 C76 C80 C81 143.5(3)
C87 N11 C83 C84 -0.6(5)
Zn2 N11 C83 C84 -172.7(2)
N11 C83 C84 C85 1.4(5)
C89 N13 C85 C86 9.4(5)
C88 N13 C85 C86 -175.5(3)
C89 N13 C85 C84 -170.7(3)
C88 N13 C85 C84 4.3(5)
C83 C84 C85 N13 179.2(3)
C83 C84 C85 C86 -1.0(5)
N13 C85 C86 C87 179.7(3)
C84 C85 C86 C87 -0.1(4)
C83 N11 C87 C86 -0.6(4)
Zn2 N11 C87 C86 170.8(2)
C85 C86 C87 N11 0.9(5)
C94 N12 C90 C91 -1.8(5)
Zn2 N12 C90 C91 174.7(3)
N12 C90 C91 C92 1.9(6)
C96 N14 C92 C93 2.9(6)
C95 N14 C92 C93 -172.3(4)
C96 N14 C92 C91 -176.1(4)
C95 N14 C92 C91 8.6(6)
C90 C91 C92 N14 179.0(4)
C90 C91 C92 C93 -0.1(6)
N14 C92 C93 C94 179.1(4)
C91 C92 C93 C94 -1.7(6)
C90 N12 C94 C93 -0.3(5)
Zn2 N12 C94 C93 -176.9(3)
C92 C93 C94 N12 2.0(6)
C114 C109 C110 C111 0.0
C115 C109 C110 C111 178.1(10)
C109 C110 C111 C112 0.0
C110 C111 C112 C113 0.0
C111 C112 C113 C114 0.0
C112 C113 C114 C109 0.0
C110 C109 C114 C113 0.0
C115 C109 C114 C113 -178.2(9)
C121 C116 C117 C118 0.0
C122 C116 C117 C118 171.5(18)
C116 C117 C118 C119 0.0
C117 C118 C119 C120 0.0
C118 C119 C120 C121 0.0
C119 C120 C121 C116 0.0
C117 C116 C121 C120 0.0
C122 C116 C121 C120 -173.3(14)
C128 C123 C124 C125 0.0
C129 C123 C124 C125 -171.4(12)
C123 C124 C125 C126 0.0
C124 C125 C126 C127 0.0
C125 C126 C127 C128 0.0
C126 C127 C128 C123 0.0
C124 C123 C128 C127 0.0
C129 C123 C128 C127 170.8(12)
